data_1513335
loop_
_publ_author_name
'Allen, F. H.'
'Trotter, J.'

_publ_section_title
;
 Crystal and molecular structure of thalidomide,
 N-(\a-glutarimido)-phthalimide
;
_journal_coden_Cambridge 88
_journal_name_full 'Journal of the Chemical Society B: Physical Organic'
_journal_page_first 1073
_journal_page_last 1079
_journal_paper_doi 10.1039/J29710001073
_journal_year 1971
_chemical_formula_moiety 'C13 H10 N2 O4'
_chemical_formula_sum 'C13 H10 N2 O4'
_chemical_melting_point 542.15
_chemical_name_common N-(alpha-Glutarimido)-phthalimide
_chemical_name_systematic Thalidomide
_space_group_IT_number 14
_symmetry_cell_setting monoclinic
_symmetry_Int_Tables_number 14
_symmetry_space_group_name_Hall '-P 2yn'
_symmetry_space_group_name_H-M 'P 1 21/n 1'
_cell_angle_alpha 90
_cell_angle_beta 102.53(2)
_cell_angle_gamma 90
_cell_formula_units_Z 4
_cell_length_a 8.233(1)
_cell_length_b 10.070(2)
_cell_length_c 14.865(2)
_cell_volume 1203.0(3)
_exptl_crystal_density_diffrn 1.426
_refine_ls_R_factor_gt 0.053
_refine_ls_wR_factor_gt 0.053
_cod_data_source_file thalidomideAlpha.cif
_cod_data_source_block thalidomide-alpha
_cod_original_cell_volume 1203.050
_cod_original_sg_symbol_H-M 'P 21/n'
_cod_database_code 1513335

loop_
_symmetry_equiv_pos_site_id
_symmetry_equiv_pos_as_xyz
1 x,y,z
2 1/2-x,1/2+y,1/2-z
3 -x,-y,-z
4 -1/2+x,-1/2-y,-1/2+z

loop_
_atom_site_label
_atom_site_type_symbol
_atom_site_fract_x
_atom_site_fract_y
_atom_site_fract_z
_atom_site_B_iso_or_equiv
C1 C -0.14240 0.18250 0.09440 0
C2 C 0.21760 0.13110 0.34010 0
C3 C 0.51830 0.14980 0.40450 0
C4 C 0.53490 0.25070 0.33270 0
C5 C 0.39280 0.25160 0.24910 0
C6 C -0.18690 0.29850 0.13190 0
C7 C -0.34240 0.35390 0.10200 0
C8 C -0.45240 0.28710 0.03320 0
C9 C -0.40730 0.16980 -0.00390 0
C10 C -0.25120 0.11640 0.02630 0
C11 C 0.03140 0.15190 0.14240 0
C12 C -0.04660 0.34290 0.20600 0
C13 C 0.22980 0.25080 0.27950 0
H1 H 0.64400 0.23690 0.31760 0
H2 H 0.53570 0.33400 0.36750 0
H3 H 0.39400 0.33610 0.21400 0
H4 H 0.40120 0.15990 0.20650 0
H5 H 0.35500 0.03960 0.43970 0
H6 H -0.36930 0.43890 0.12960 0
H7 H -0.56290 0.32790 0.00940 0
H8 H -0.49470 0.12930 -0.05260 0
H9 H -0.21380 0.04720 0.00180 0
H10 H 0.22900 0.33770 0.31650 0
N1 N 0.08230 0.25410 0.20510 0
N2 N 0.36310 0.09600 0.39970 0
O1 O 0.11610 0.05710 0.13270 0
O2 O -0.03960 0.43510 0.25890 0
O3 O 0.08910 0.07410 0.34030 0
O4 O 0.63420 0.11580 0.46490 0

loop_
_atom_type_symbol
_atom_type_radius_bond
C 0.68
H 0.20
N 0.68
O 0.68

loop_
_geom_bond_atom_site_label_1
_geom_bond_atom_site_label_2
_geom_bond_distance
_geom_bond_site_symmetry_1
_geom_bond_site_symmetry_2
C1 C6 1.378 1_555 1_555
C2 C13 1.521 1_555 1_555
C3 C4 1.501 1_555 1_555
C4 C5 1.511 1_555 1_555
C5 C13 1.506 1_555 1_555
C6 C7 1.379 1_555 1_555
C7 C8 1.384 1_555 1_555
C8 C9 1.388 1_555 1_555
C9 C10 1.376 1_555 1_555
C10 C1 1.370 1_555 1_555
C11 C1 1.486 1_555 1_555
C12 C6 1.482 1_555 1_555
C13 H10 1.034 1_555 1_555
H1 C4 0.982 1_555 1_555
H2 C4 0.985 1_555 1_555
H3 C5 0.999 1_555 1_555
H4 C5 1.130 1_555 1_555
H5 N2 0.835 1_555 1_555
H6 C7 0.995 1_555 1_555
H7 C8 0.991 1_555 1_555
H8 C9 0.991 1_555 1_555
H9 C10 0.873 1_555 1_555
N1 C11 1.391 1_555 1_555
N2 C2 1.373 1_555 1_555
O1 C11 1.209 1_555 1_555
O2 C12 1.210 1_555 1_555
O3 C2 1.204 1_555 1_555
O4 C3 1.209 1_555 1_555
C3 N2 1.375 1_555 1_555
C12 N1 1.390 1_555 1_555
C13 N1 1.455 1_555 1_555
